data_7701750
loop_
_publ_author_name
'Zhao, Na'
'Li, Yu'
'Gu, Jin-Zhong'
'Kirillova, Marina V.'
'Kirillov, Alexander M.'

_publ_section_title
;
 Hydrothermal generation, structural versatility and properties of
 metal(ii)-organic architectures driven by a pyridine-tricarboxylic acid.
;
_journal_issue 23
_journal_name_full 'Dalton transactions (Cambridge, England : 2003)'
_journal_page_first 8361
_journal_page_last 8374
_journal_paper_doi 10.1039/c9dt01253b
_journal_volume 48
_journal_year 2019
_chemical_formula_sum 'C28 H20 Mn N2 O14'
_chemical_formula_weight 663.40
_space_group_crystal_system orthorhombic
_space_group_IT_number 68
_space_group_name_Hall '-C 2a 2ac'
_space_group_name_H-M_alt 'C c c a :2'
_atom_sites_solution_hydrogens mixed
_audit_creation_method SHELXL-2014/7
_audit_update_record
;
2018-10-30 deposited with the CCDC.	2019-05-13 downloaded from the CCDC.
;
_cell_angle_alpha 90
_cell_angle_beta 90
_cell_angle_gamma 90
_cell_formula_units_Z 8
_cell_length_a 16.6320(9)
_cell_length_b 22.3932(9)
_cell_length_c 14.7748(8)
_cell_measurement_reflns_used 5891
_cell_measurement_temperature 293(2)
_cell_measurement_theta_max 25.048
_cell_measurement_theta_min 3.291
_cell_volume 5502.8(5)
_computing_cell_refinement 'Bruker SAINT'
_computing_data_collection 'Bruker APEX2'
_computing_data_reduction 'Bruker SAINT'
_computing_molecular_graphics 'Bruker SHELXTL'
_computing_publication_material 'Bruker SHELXTL'
_computing_structure_refinement 'SHELXL-2014/7 (Sheldrick, 2014)'
_computing_structure_solution 'SHELXL-2014/7 (Sheldrick, 2014)'
_diffrn_ambient_temperature 293(2)
_diffrn_measured_fraction_theta_full 0.997
_diffrn_measured_fraction_theta_max 0.997
_diffrn_measurement_device_type 'Bruker APE-II CCD'
_diffrn_measurement_method '\f and \w scans'
_diffrn_radiation_type MoK\a
_diffrn_radiation_wavelength 0.71073
_diffrn_reflns_av_R_equivalents 0.0440
_diffrn_reflns_av_unetI/netI 0.0604
_diffrn_reflns_Laue_measured_fraction_full 0.997
_diffrn_reflns_Laue_measured_fraction_max 0.997
_diffrn_reflns_limit_h_max 19
_diffrn_reflns_limit_h_min -15
_diffrn_reflns_limit_k_max 25
_diffrn_reflns_limit_k_min -26
_diffrn_reflns_limit_l_max 17
_diffrn_reflns_limit_l_min -17
_diffrn_reflns_number 5891
_diffrn_reflns_point_group_measured_fraction_full 0.997
_diffrn_reflns_point_group_measured_fraction_max 0.997
_diffrn_reflns_theta_full 25.048
_diffrn_reflns_theta_max 25.048
_diffrn_reflns_theta_min 3.291
_diffrn_source 'fine-focus sealed tube'
_exptl_absorpt_coefficient_mu 0.560
_exptl_absorpt_correction_T_max 0.892
_exptl_absorpt_correction_T_min 0.859
_exptl_absorpt_correction_type multi-scan
_exptl_absorpt_process_details SADABS
_exptl_crystal_colour yellow
_exptl_crystal_density_diffrn 1.602
_exptl_crystal_description block
_exptl_crystal_F_000 2712
_exptl_crystal_size_max 0.280
_exptl_crystal_size_mid 0.230
_exptl_crystal_size_min 0.210
_exptl_transmission_factor_max 0.889
_exptl_transmission_factor_min 0.857
_refine_diff_density_max 0.271
_refine_diff_density_min -0.249
_refine_diff_density_rms 0.062
_refine_ls_extinction_method none
_refine_ls_goodness_of_fit_ref 1.048
_refine_ls_hydrogen_treatment constr
_refine_ls_matrix_type full
_refine_ls_number_parameters 204
_refine_ls_number_reflns 2443
_refine_ls_number_restraints 0
_refine_ls_restrained_S_all 1.048
_refine_ls_R_factor_all 0.0710
_refine_ls_R_factor_gt 0.0457
_refine_ls_shift/su_max 0.000
_refine_ls_shift/su_mean 0.000
_refine_ls_structure_factor_coef Fsqd
_refine_ls_weighting_details 'w=1/[\s^2^(Fo^2^)+(0.0320P)^2^+3.9972P] where P=(Fo^2^+2Fc^2^)/3'
_refine_ls_weighting_scheme calc
_refine_ls_wR_factor_gt 0.0925
_refine_ls_wR_factor_ref 0.1078
_reflns_Friedel_coverage 0.000
_reflns_number_gt 1724
_reflns_number_total 2443
_reflns_threshold_expression 'I > 2\s(I)'
_cod_data_source_file c9dt01253b2.cif
_cod_data_source_block 353-3Mn
_cod_original_sg_symbol_Hall '-C 2b 2bc'
_cod_original_sg_symbol_H-M 'C c c a'
_cod_database_code 7701750
_shelx_shelxl_version_number 2014/7
_shelx_space_group_comment
;
The symmetry employed for this shelxl refinement is uniquely defined
by the following loop, which should always be used as a source of
symmetry information in preference to the above space-group names.
They are only intended as comments.
;
_shelx_estimated_absorpt_t_min 0.859
_shelx_estimated_absorpt_t_max 0.892

loop_
_space_group_symop_operation_xyz
'x, y, z'
'-x, -y+1/2, z'
'x, -y+1/2, -z+1/2'
'-x, y, -z+1/2'
'x+1/2, y+1/2, z'
'-x+1/2, -y+1, z'
'x+1/2, -y+1, -z+1/2'
'-x+1/2, y+1/2, -z+1/2'
'-x, -y, -z'
'x, y-1/2, -z'
'-x, y-1/2, z-1/2'
'x, -y, z-1/2'
'-x+1/2, -y+1/2, -z'
'x+1/2, y, -z'
'-x+1/2, y, z-1/2'
'x+1/2, -y+1/2, z-1/2'

loop_
_atom_site_label
_atom_site_type_symbol
_atom_site_fract_x
_atom_site_fract_y
_atom_site_fract_z
_atom_site_U_iso_or_equiv
_atom_site_adp_type
_atom_site_occupancy
_atom_site_site_symmetry_order
_atom_site_calc_flag
_atom_site_refinement_flags_posn
_atom_site_refinement_flags_adp
_atom_site_refinement_flags_occupancy
Mn1 Mn 0.27173(4) 0.2500 0.2500 0.0282(2) Uani 1 2 d S T P
O1 O 0.31835(16) 0.31909(9) 0.50710(15) 0.0443(6) Uani 1 1 d . . .
O2 O 0.28225(14) 0.31036(8) 0.36249(15) 0.0344(6) Uani 1 1 d . . .
O3 O 0.31791(14) 0.05118(11) 0.3764(3) 0.0882(13) Uani 1 1 d . . .
O4 O 0.33861(15) -0.04395(10) 0.3614(3) 0.0869(13) Uani 1 1 d . . .
H4 H 0.2932 -0.0466 0.3810 0.130 Uiso 1 1 d R U .
O5 O 0.70232(13) -0.08772(9) 0.3760(2) 0.0523(8) Uani 1 1 d . . .
H5 H 0.7205 -0.1192 0.3781 0.078 Uiso 1 1 d R U .
O6 O 0.59569(15) -0.13251(10) 0.31344(18) 0.0484(7) Uani 1 1 d . . .
O7 O 0.17805(16) 0.30216(11) 0.18762(17) 0.0605(8) Uani 1 1 d . . .
H1W H 0.1648 0.3275 0.2173 0.091 Uiso 1 1 d R U .
H2W H 0.1855 0.3062 0.1367 0.091 Uiso 1 1 d R U .
N1 N 0.36156(16) 0.20688(10) 0.34457(17) 0.0288(6) Uani 1 1 d . . .
C1 C 0.3185(2) 0.29254(13) 0.4343(2) 0.0298(8) Uani 1 1 d . . .
C2 C 0.36625(19) 0.23466(12) 0.4254(2) 0.0275(7) Uani 1 1 d . . .
C3 C 0.4007(2) 0.15530(13) 0.3345(2) 0.0349(8) Uani 1 1 d . . .
H3 H 0.3964 0.1356 0.2794 0.042 Uiso 1 1 calc R U .
C4 C 0.44772(19) 0.12932(13) 0.4019(2) 0.0309(8) Uani 1 1 d . . .
C5 C 0.4552(2) 0.16056(14) 0.4826(2) 0.0375(9) Uani 1 1 d . . .
H5A H 0.4887 0.1464 0.5283 0.045 Uiso 1 1 calc R U .
C6 C 0.4122(2) 0.21329(13) 0.4946(2) 0.0358(8) Uani 1 1 d . . .
H6 H 0.4148 0.2338 0.5493 0.043 Uiso 1 1 calc R U .
C7 C 0.49071(19) 0.07111(12) 0.3886(2) 0.0305(8) Uani 1 1 d . . .
C8 C 0.45257(18) 0.01677(13) 0.3703(2) 0.0293(7) Uani 1 1 d . . .
C9 C 0.3636(2) 0.01013(14) 0.3681(3) 0.0365(8) Uani 1 1 d . . .
C10 C 0.49880(19) -0.03434(13) 0.3580(2) 0.0297(7) Uani 1 1 d . . .
H10 H 0.4733 -0.0702 0.3441 0.036 Uiso 1 1 calc R U .
C11 C 0.58175(19) -0.03334(13) 0.3658(2) 0.0307(8) Uani 1 1 d . . .
C12 C 0.6280(2) -0.08970(14) 0.3483(2) 0.0353(8) Uani 1 1 d . . .
C13 C 0.6195(2) 0.01976(13) 0.3878(3) 0.0400(9) Uani 1 1 d . . .
H13 H 0.6750 0.0211 0.3951 0.048 Uiso 1 1 calc R U .
C14 C 0.5736(2) 0.07123(14) 0.3991(3) 0.0411(9) Uani 1 1 d . . .
H14 H 0.5993 0.1068 0.4141 0.049 Uiso 1 1 calc R U .

loop_
_atom_site_aniso_label
_atom_site_aniso_U_11
_atom_site_aniso_U_22
_atom_site_aniso_U_33
_atom_site_aniso_U_23
_atom_site_aniso_U_13
_atom_site_aniso_U_12
Mn1 0.0331(4) 0.0240(3) 0.0273(4) 0.0013(3) 0.000 0.000
O1 0.0650(17) 0.0352(13) 0.0326(13) -0.0082(11) 0.0016(14) 0.0101(12)
O2 0.0420(14) 0.0242(11) 0.0369(13) -0.0020(10) -0.0065(12) 0.0094(10)
O3 0.0238(14) 0.0351(14) 0.206(4) -0.003(2) 0.002(2) 0.0044(12)
O4 0.0295(14) 0.0400(15) 0.191(4) -0.027(2) 0.008(2) -0.0049(12)
O5 0.0293(14) 0.0326(13) 0.095(2) -0.0091(14) -0.0103(15) 0.0110(10)
O6 0.0404(15) 0.0394(13) 0.0655(18) -0.0126(13) -0.0015(15) 0.0085(12)
O7 0.074(2) 0.0733(18) 0.0341(14) 0.0014(14) 0.0021(15) 0.0410(16)
N1 0.0327(15) 0.0232(13) 0.0303(14) -0.0032(12) -0.0022(14) 0.0051(12)
C1 0.0315(19) 0.0240(16) 0.0338(19) 0.0038(15) 0.0061(17) -0.0016(14)
C2 0.0258(17) 0.0217(15) 0.0351(19) 0.0033(14) -0.0002(16) 0.0010(13)
C3 0.039(2) 0.0298(17) 0.0358(19) -0.0016(15) 0.0008(18) 0.0027(16)
C4 0.0280(18) 0.0259(16) 0.0389(19) 0.0030(15) 0.0012(17) 0.0008(14)
C5 0.037(2) 0.0345(18) 0.041(2) 0.0058(16) -0.0067(18) 0.0070(16)
C6 0.041(2) 0.0318(18) 0.0345(18) -0.0025(16) -0.0016(18) 0.0042(16)
C7 0.0279(18) 0.0261(16) 0.0374(19) 0.0041(14) 0.0017(17) 0.0047(14)
C8 0.0220(16) 0.0311(16) 0.0349(18) 0.0004(15) 0.0010(16) 0.0029(14)
C9 0.0294(18) 0.0305(18) 0.050(2) -0.0016(16) 0.0029(19) 0.0007(16)
C10 0.0252(16) 0.0256(15) 0.0384(18) -0.0021(15) -0.0013(17) 0.0013(14)
C11 0.0276(18) 0.0266(16) 0.0379(19) 0.0018(15) 0.0001(17) 0.0057(14)
C12 0.032(2) 0.0309(17) 0.043(2) 0.0010(16) 0.0019(18) 0.0034(15)
C13 0.0241(18) 0.0319(17) 0.064(3) 0.0010(18) -0.0003(19) 0.0027(15)
C14 0.033(2) 0.0268(17) 0.064(2) -0.0026(17) -0.005(2) -0.0005(14)

loop_
_atom_type_symbol
_atom_type_description
_atom_type_scat_dispersion_real
_atom_type_scat_dispersion_imag
_atom_type_scat_source
C C 0.0033 0.0016 'International Tables Vol C Tables 4.2.6.8 and 6.1.1.4'
H H 0.0000 0.0000 'International Tables Vol C Tables 4.2.6.8 and 6.1.1.4'
Mn Mn 0.3368 0.7283 'International Tables Vol C Tables 4.2.6.8 and 6.1.1.4'
N N 0.0061 0.0033 'International Tables Vol C Tables 4.2.6.8 and 6.1.1.4'
O O 0.0106 0.0060 'International Tables Vol C Tables 4.2.6.8 and 6.1.1.4'

loop_
_geom_angle_atom_site_label_1
_geom_angle_atom_site_label_2
_geom_angle_atom_site_label_3
_geom_angle
_geom_angle_site_symmetry_1
_geom_angle_site_symmetry_3
O2 Mn1 O2 170.66(13) 3 .
O2 Mn1 O7 93.96(9) 3 .
O2 Mn1 O7 92.79(9) . .
O2 Mn1 O7 92.79(9) 3 3
O2 Mn1 O7 93.96(9) . 3
O7 Mn1 O7 87.36(15) . 3
O2 Mn1 N1 74.75(8) 3 3
O2 Mn1 N1 98.94(9) . 3
O7 Mn1 N1 88.97(10) . 3
O7 Mn1 N1 166.74(9) 3 3
O2 Mn1 N1 98.94(9) 3 .
O2 Mn1 N1 74.75(8) . .
O7 Mn1 N1 166.74(9) . .
O7 Mn1 N1 88.97(10) 3 .
N1 Mn1 N1 97.32(13) 3 .
C1 O2 Mn1 118.80(18) . .
C9 O4 H4 110.1 . .
C12 O5 H5 110.7 . .
Mn1 O7 H1W 111.9 . .
Mn1 O7 H2W 111.4 . .
H1W O7 H2W 122.1 . .
C3 N1 C2 118.0(3) . .
C3 N1 Mn1 128.6(2) . .
C2 N1 Mn1 112.85(19) . .
O1 C1 O2 124.9(3) . .
O1 C1 C2 119.2(3) . .
O2 C1 C2 115.9(3) . .
N1 C2 C6 122.3(3) . .
N1 C2 C1 116.0(3) . .
C6 C2 C1 121.7(3) . .
N1 C3 C4 123.8(3) . .
N1 C3 H3 118.1 . .
C4 C3 H3 118.1 . .
C5 C4 C3 117.0(3) . .
C5 C4 C7 120.5(3) . .
C3 C4 C7 122.5(3) . .
C4 C5 C6 119.4(3) . .
C4 C5 H5A 120.3 . .
C6 C5 H5A 120.3 . .
C2 C6 C5 119.4(3) . .
C2 C6 H6 120.3 . .
C5 C6 H6 120.3 . .
C14 C7 C8 118.3(3) . .
C14 C7 C4 117.2(3) . .
C8 C7 C4 124.4(3) . .
C10 C8 C7 119.4(3) . .
C10 C8 C9 117.7(3) . .
C7 C8 C9 122.8(3) . .
O3 C9 O4 121.7(3) . .
O3 C9 C8 123.5(3) . .
O4 C9 C8 114.7(3) . .
C11 C10 C8 121.8(3) . .
C11 C10 H10 119.1 . .
C8 C10 H10 119.1 . .
C13 C11 C10 119.1(3) . .
C13 C11 C12 122.0(3) . .
C10 C11 C12 118.9(3) . .
O6 C12 O5 125.5(3) . .
O6 C12 C11 120.6(3) . .
O5 C12 C11 113.8(3) . .
C11 C13 C14 119.4(3) . .
C11 C13 H13 120.3 . .
C14 C13 H13 120.3 . .
C7 C14 C13 122.0(3) . .
C7 C14 H14 119.0 . .
C13 C14 H14 119.0 . .

loop_
_geom_bond_atom_site_label_1
_geom_bond_atom_site_label_2
_geom_bond_distance
_geom_bond_site_symmetry_2
Mn1 O2 2.149(2) 3
Mn1 O2 2.149(2) .
Mn1 O7 2.154(2) .
Mn1 O7 2.154(2) 3
Mn1 N1 2.262(3) 3
Mn1 N1 2.262(3) .
O1 C1 1.229(4) .
O2 C1 1.284(4) .
O3 C9 1.199(4) .
O4 C9 1.284(4) .
O4 H4 0.8105 .
O5 C12 1.302(4) .
O5 H5 0.7679 .
O6 C12 1.214(4) .
O7 H1W 0.7506 .
O7 H2W 0.7678 .
N1 C3 1.334(4) .
N1 C2 1.349(4) .
C1 C2 1.525(4) .
C2 C6 1.364(4) .
C3 C4 1.393(4) .
C3 H3 0.9300 .
C4 C5 1.389(5) .
C4 C7 1.500(4) .
C5 C6 1.392(4) .
C5 H5A 0.9300 .
C6 H6 0.9300 .
C7 C14 1.388(4) .
C7 C8 1.399(4) .
C8 C10 1.391(4) .
C8 C9 1.487(4) .
C10 C11 1.385(4) .
C10 H10 0.9300 .
C11 C13 1.384(4) .
C11 C12 1.501(4) .
C13 C14 1.392(4) .
C13 H13 0.9300 .
C14 H14 0.9300 .

loop_
_geom_hbond_atom_site_label_D
_geom_hbond_atom_site_label_H
_geom_hbond_atom_site_label_A
_geom_hbond_distance_DH
_geom_hbond_distance_HA
_geom_hbond_distance_DA
_geom_hbond_angle_DHA
_geom_hbond_site_symmetry_A
O7 H2W O1 0.77 1.94 2.695(3) 168.6 15
O7 H1W O6 0.75 2.03 2.734(3) 155.0 5_455
O5 H5 O2 0.77 1.90 2.649(3) 166.4 5_545
O4 H4 O3 0.81 1.85 2.618(3) 157.0 6_545
O4 H4 O3 0.81 1.85 2.618(3) 157.0 6_545
O5 H5 O2 0.77 1.90 2.649(3) 166.4 5_545
O7 H1W O6 0.75 2.03 2.734(3) 155.0 5_455
O7 H2W O1 0.77 1.94 2.695(3) 168.6 15
O4 H4 O3 0.81 1.85 2.618(3) 157.0 6_545
O5 H5 O2 0.77 1.90 2.649(3) 166.4 5_545
O7 H1W O6 0.75 2.03 2.734(3) 155.0 5_455
O7 H2W O1 0.77 1.94 2.695(3) 168.6 15

loop_
_geom_torsion_atom_site_label_1
_geom_torsion_atom_site_label_2
_geom_torsion_atom_site_label_3
_geom_torsion_atom_site_label_4
_geom_torsion
Mn1 O2 C1 O1 -168.8(3)
Mn1 O2 C1 C2 12.6(4)
C3 N1 C2 C6 3.1(5)
Mn1 N1 C2 C6 175.0(2)
C3 N1 C2 C1 -178.3(3)
Mn1 N1 C2 C1 -6.5(3)
O1 C1 C2 N1 177.8(3)
O2 C1 C2 N1 -3.4(4)
O1 C1 C2 C6 -3.6(5)
O2 C1 C2 C6 175.1(3)
C2 N1 C3 C4 -1.7(5)
Mn1 N1 C3 C4 -172.1(2)
N1 C3 C4 C5 -1.9(5)
N1 C3 C4 C7 179.7(3)
C3 C4 C5 C6 4.1(5)
C7 C4 C5 C6 -177.5(3)
N1 C2 C6 C5 -0.9(5)
C1 C2 C6 C5 -179.3(3)
C4 C5 C6 C2 -2.8(5)
C5 C4 C7 C14 -56.9(5)
C3 C4 C7 C14 121.4(4)
C5 C4 C7 C8 120.3(4)
C3 C4 C7 C8 -61.4(5)
C14 C7 C8 C10 -3.7(5)
C4 C7 C8 C10 179.1(3)
C14 C7 C8 C9 172.9(3)
C4 C7 C8 C9 -4.3(5)
C10 C8 C9 O3 -178.7(4)
C7 C8 C9 O3 4.7(6)
C10 C8 C9 O4 4.8(5)
C7 C8 C9 O4 -171.8(3)
C7 C8 C10 C11 1.8(5)
C9 C8 C10 C11 -175.0(3)
C8 C10 C11 C13 1.0(5)
C8 C10 C11 C12 -177.8(3)
C13 C11 C12 O6 -166.5(3)
C10 C11 C12 O6 12.3(5)
C13 C11 C12 O5 15.3(5)
C10 C11 C12 O5 -165.9(3)
C10 C11 C13 C14 -1.8(5)
C12 C11 C13 C14 177.0(3)
C8 C7 C14 C13 3.0(6)
C4 C7 C14 C13 -179.6(3)
C11 C13 C14 C7 -0.2(6)
